data_4075427
loop_
_publ_author_name
'Doherty, Simon'
'Knight, Julian G.'
'Smyth, Catherine H.'
'Sore, Nicholas T.'
'Rath, Rakesh K.'
'McFarlane, William'
'Harrington, Ross W.'
'Clegg, William'

_publ_section_title
;
 Modular Synthesis of a New Class of Bis(amino-oxazoline) Using
 Palladium-Catalyzed Buchwald&#x2212;Hartwig Amination Methodology
;
_journal_issue 18
_journal_name_full Organometallics
_journal_page_first 4341
_journal_paper_doi 10.1021/om0602714
_journal_volume 25
_journal_year 2006
_chemical_absolute_configuration syn
_chemical_formula_moiety 'C24 H25 N3 O'
_chemical_formula_sum 'C24 H25 N3 O'
_chemical_formula_weight 371.47
_chemical_name_systematic
;
 ?
;
_space_group_IT_number 4
_symmetry_cell_setting monoclinic
_symmetry_space_group_name_Hall 'P 2yb'
_symmetry_space_group_name_H-M 'P 1 21 1'
_atom_sites_solution_hydrogens difmap
_atom_sites_solution_primary direct
_atom_sites_solution_secondary difmap
_audit_creation_method SHELXL-97
_cell_angle_alpha 90.00
_cell_angle_beta 102.316(10)
_cell_angle_gamma 90.00
_cell_formula_units_Z 4
_cell_length_a 11.8347(11)
_cell_length_b 11.6956(15)
_cell_length_c 14.5993(16)
_cell_measurement_reflns_used 438
_cell_measurement_temperature 150(2)
_cell_measurement_theta_max 27.5
_cell_measurement_theta_min 2.50
_cell_volume 1974.2(4)
_computing_cell_refinement EvalCCD
_computing_data_collection 'Nonius COLLECT'
_computing_data_reduction EvalCCD
_computing_molecular_graphics 'Bruker SHELXTL'
_computing_publication_material 'Bruker SHELXTL and local programs'
_computing_structure_refinement 'Bruker SHELXTL'
_computing_structure_solution 'Bruker SHELXTL'
_diffrn_ambient_temperature 150(2)
_diffrn_measured_fraction_theta_full 0.992
_diffrn_measured_fraction_theta_max 0.993
_diffrn_measurement_device_type 'Nonius KappaCCD diffractometer'
_diffrn_measurement_method '\f and \w scans'
_diffrn_radiation_monochromator graphite
_diffrn_radiation_source 'sealed tube'
_diffrn_radiation_type MoK\a
_diffrn_radiation_wavelength 0.71073
_diffrn_reflns_av_R_equivalents 0.0431
_diffrn_reflns_av_sigmaI/netI 0.0337
_diffrn_reflns_limit_h_max 15
_diffrn_reflns_limit_h_min -15
_diffrn_reflns_limit_k_max 15
_diffrn_reflns_limit_k_min -15
_diffrn_reflns_limit_l_max 18
_diffrn_reflns_limit_l_min -18
_diffrn_reflns_number 30409
_diffrn_reflns_theta_full 26.00
_diffrn_reflns_theta_max 27.49
_diffrn_reflns_theta_min 4.08
_diffrn_standards_number 0
_exptl_absorpt_coefficient_mu 0.078
_exptl_absorpt_correction_T_max 0.977
_exptl_absorpt_correction_T_min 0.970
_exptl_absorpt_correction_type multi-scan
_exptl_absorpt_process_details SADABS
_exptl_crystal_colour colourless
_exptl_crystal_density_diffrn 1.250
_exptl_crystal_density_method 'not measured'
_exptl_crystal_description block
_exptl_crystal_F_000 792
_exptl_crystal_size_max 0.40
_exptl_crystal_size_mid 0.30
_exptl_crystal_size_min 0.30
_refine_diff_density_max 0.260
_refine_diff_density_min -0.313
_refine_diff_density_rms 0.089
_refine_ls_extinction_coef 0.029(2)
_refine_ls_extinction_expression Fc^*^=kFc[1+0.001xFc^2^\l^3^/sin(2\q)]^-1/4^
_refine_ls_extinction_method SHELXL
_refine_ls_goodness_of_fit_ref 1.102
_refine_ls_hydrogen_treatment mixed
_refine_ls_matrix_type full
_refine_ls_number_parameters 534
_refine_ls_number_reflns 4722
_refine_ls_number_restraints 1
_refine_ls_restrained_S_all 1.102
_refine_ls_R_factor_all 0.0599
_refine_ls_R_factor_gt 0.0427
_refine_ls_shift/su_max 0.000
_refine_ls_shift/su_mean 0.000
_refine_ls_structure_factor_coef Fsqd
_refine_ls_weighting_details 'calc w=1/[\s^2^(Fo^2^)+(0.0498P)^2^+0.3498P] where P=(Fo^2^+2Fc^2^)/3'
_refine_ls_weighting_scheme calc
_refine_ls_wR_factor_gt 0.0938
_refine_ls_wR_factor_ref 0.1019
_reflns_number_gt 3853
_reflns_number_total 4722
_reflns_threshold_expression I>2\s(I)
_cod_data_source_file om0602714si20060328_094232.cif
_cod_data_source_block jgk29_compound6d
_cod_original_sg_symbol_H-M 'P 21'
_cod_database_code 4075427

loop_
_symmetry_equiv_pos_as_xyz
'x, y, z'
'-x, y+1/2, -z'

loop_
_atom_site_label
_atom_site_type_symbol
_atom_site_fract_x
_atom_site_fract_y
_atom_site_fract_z
_atom_site_U_iso_or_equiv
_atom_site_adp_type
_atom_site_occupancy
_atom_site_symmetry_multiplicity
_atom_site_calc_flag
_atom_site_refinement_flags
O1 O 0.94015(16) 0.84666(18) 0.84286(15) 0.0393(5) Uani 1 1 d .
N1 N 0.5159(2) 0.5377(2) 0.81178(17) 0.0302(6) Uani 1 1 d .
H1A H 0.579(3) 0.512(3) 0.842(2) 0.048(11) Uiso 1 1 d .
H1B H 0.505(3) 0.603(3) 0.844(2) 0.043(9) Uiso 1 1 d .
N2 N 0.77951(19) 0.5237(2) 0.80170(16) 0.0248(5) Uani 1 1 d .
H2A H 0.771(2) 0.573(3) 0.7552(18) 0.017(7) Uiso 1 1 d .
N3 N 0.83051(18) 0.72901(19) 0.73688(15) 0.0266(5) Uani 1 1 d .
C1 C 0.5089(2) 0.5492(2) 0.71499(18) 0.0234(6) Uani 1 1 d .
C2 C 0.4355(2) 0.6319(2) 0.66459(19) 0.0274(6) Uani 1 1 d .
H2 H 0.3968 0.6840 0.6974 0.033 Uiso 1 1 calc R
C3 C 0.4181(2) 0.6395(3) 0.5684(2) 0.0306(6) Uani 1 1 d .
H3 H 0.3674 0.6961 0.5358 0.037 Uiso 1 1 calc R
C4 C 0.4742(2) 0.5652(3) 0.51904(19) 0.0293(6) Uani 1 1 d .
H4 H 0.4624 0.5701 0.4527 0.035 Uiso 1 1 calc R
C5 C 0.5480(2) 0.4833(2) 0.56849(18) 0.0262(6) Uani 1 1 d .
H5 H 0.5861 0.4317 0.5348 0.031 Uiso 1 1 calc R
C6 C 0.56802(19) 0.4743(2) 0.66631(17) 0.0217(5) Uani 1 1 d .
C7 C 0.6475(2) 0.3828(2) 0.71437(17) 0.0218(5) Uani 1 1 d .
C8 C 0.6229(2) 0.2678(3) 0.69089(18) 0.0288(6) Uani 1 1 d .
H8 H 0.5544 0.2491 0.6464 0.035 Uiso 1 1 calc R
C9 C 0.6960(2) 0.1812(3) 0.7309(2) 0.0343(7) Uani 1 1 d .
H9 H 0.6768 0.1038 0.7152 0.041 Uiso 1 1 calc R
C10 C 0.7974(2) 0.2075(3) 0.7942(2) 0.0342(7) Uani 1 1 d .
H10 H 0.8487 0.1481 0.8209 0.041 Uiso 1 1 calc R
C11 C 0.8238(2) 0.3198(3) 0.81838(19) 0.0293(6) Uani 1 1 d .
H11 H 0.8936 0.3374 0.8618 0.035 Uiso 1 1 calc R
C12 C 0.7496(2) 0.4078(2) 0.77995(17) 0.0231(5) Uani 1 1 d .
C13 C 0.8181(2) 0.5672(2) 0.89063(17) 0.0237(6) Uani 1 1 d .
C14 C 0.8103(2) 0.5041(3) 0.97183(19) 0.0303(6) Uani 1 1 d .
H14 H 0.7803 0.4285 0.9656 0.036 Uiso 1 1 calc R
C15 C 0.8459(2) 0.5513(3) 1.06026(19) 0.0361(7) Uani 1 1 d .
H15 H 0.8398 0.5074 1.1137 0.043 Uiso 1 1 calc R
C16 C 0.8905(2) 0.6616(3) 1.0724(2) 0.0385(8) Uani 1 1 d .
H16 H 0.9142 0.6932 1.1334 0.046 Uiso 1 1 calc R
C17 C 0.8998(2) 0.7242(3) 0.99446(19) 0.0341(7) Uani 1 1 d .
H17 H 0.9314 0.7991 1.0025 0.041 Uiso 1 1 calc R
C18 C 0.8639(2) 0.6802(2) 0.90332(19) 0.0258(6) Uani 1 1 d .
C19 C 0.87416(19) 0.7503(2) 0.82266(18) 0.0243(6) Uani 1 1 d .
C20 C 0.9333(3) 0.9036(3) 0.7537(2) 0.0423(7) Uani 1 1 d .
H20A H 1.0116 0.9215 0.7438 0.051 Uiso 1 1 calc R
H20B H 0.8886 0.9755 0.7509 0.051 Uiso 1 1 calc R
C21 C 0.8720(2) 0.8186(2) 0.67996(19) 0.0295(6) Uani 1 1 d .
H21 H 0.9311 0.7836 0.6488 0.035 Uiso 1 1 calc R
C22 C 0.7771(2) 0.8700(2) 0.60462(19) 0.0308(6) Uani 1 1 d .
H22 H 0.7205 0.9095 0.6359 0.037 Uiso 1 1 calc R
C23 C 0.8301(3) 0.9589(3) 0.5495(3) 0.0472(8) Uani 1 1 d .
H23A H 0.8899 0.9227 0.5221 0.071 Uiso 1 1 calc R
H23B H 0.8647 1.0207 0.5916 0.071 Uiso 1 1 calc R
H23C H 0.7697 0.9904 0.4993 0.071 Uiso 1 1 calc R
C24 C 0.7131(3) 0.7786(3) 0.5399(2) 0.0482(8) Uani 1 1 d .
H24A H 0.7679 0.7369 0.5105 0.072 Uiso 1 1 calc R
H24B H 0.6539 0.8146 0.4912 0.072 Uiso 1 1 calc R
H24C H 0.6761 0.7252 0.5762 0.072 Uiso 1 1 calc R
O2 O 0.91238(16) 0.10766(17) 0.33995(14) 0.0364(5) Uani 1 1 d .
N4 N 0.4999(2) 0.4232(2) 0.31109(17) 0.0310(6) Uani 1 1 d .
H4A H 0.566(3) 0.460(3) 0.347(2) 0.053(10) Uiso 1 1 d .
H4B H 0.478(3) 0.359(4) 0.337(3) 0.061(11) Uiso 1 1 d .
N5 N 0.76513(19) 0.4395(2) 0.30420(17) 0.0256(5) Uani 1 1 d .
H5A H 0.749(3) 0.390(3) 0.262(2) 0.032(8) Uiso 1 1 d .
N6 N 0.79299(17) 0.2239(2) 0.23921(15) 0.0263(5) Uani 1 1 d .
C25 C 0.4935(2) 0.4116(2) 0.21488(19) 0.0236(6) Uani 1 1 d .
C26 C 0.4194(2) 0.3296(3) 0.1636(2) 0.0296(6) Uani 1 1 d .
H26 H 0.3777 0.2794 0.1955 0.036 Uiso 1 1 calc R
C27 C 0.4061(2) 0.3208(3) 0.0672(2) 0.0311(6) Uani 1 1 d .
H27 H 0.3566 0.2639 0.0337 0.037 Uiso 1 1 calc R
C28 C 0.4648(2) 0.3949(3) 0.01956(19) 0.0296(6) Uani 1 1 d .
H28 H 0.4552 0.3896 -0.0466 0.036 Uiso 1 1 calc R
C29 C 0.5375(2) 0.4766(2) 0.06919(18) 0.0249(6) Uani 1 1 d .
H29 H 0.5772 0.5274 0.0362 0.030 Uiso 1 1 calc R
C30 C 0.55415(19) 0.4864(2) 0.16677(17) 0.0215(5) Uani 1 1 d .
C31 C 0.6315(2) 0.5782(2) 0.21587(17) 0.0211(5) Uani 1 1 d .
C32 C 0.6038(2) 0.6926(2) 0.19329(18) 0.0277(6) Uani 1 1 d .
H32 H 0.5356 0.7097 0.1479 0.033 Uiso 1 1 calc R
C33 C 0.6737(2) 0.7818(3) 0.2357(2) 0.0333(6) Uani 1 1 d .
H33 H 0.6522 0.8590 0.2209 0.040 Uiso 1 1 calc R
C34 C 0.7753(2) 0.7567(3) 0.29981(19) 0.0310(6) Uani 1 1 d .
H34 H 0.8239 0.8170 0.3288 0.037 Uiso 1 1 calc R
C35 C 0.8062(2) 0.6440(3) 0.32168(19) 0.0286(6) Uani 1 1 d .
H35 H 0.8771 0.6277 0.3641 0.034 Uiso 1 1 calc R
C36 C 0.7342(2) 0.5543(2) 0.28209(17) 0.0223(5) Uani 1 1 d .
C37 C 0.81347(19) 0.3967(2) 0.39281(18) 0.0242(6) Uani 1 1 d .
C38 C 0.8156(2) 0.4613(3) 0.47406(18) 0.0287(6) Uani 1 1 d .
H38 H 0.7838 0.5362 0.4688 0.034 Uiso 1 1 calc R
C39 C 0.8633(2) 0.4174(3) 0.5617(2) 0.0350(7) Uani 1 1 d .
H39 H 0.8638 0.4625 0.6159 0.042 Uiso 1 1 calc R
C40 C 0.9104(2) 0.3082(3) 0.5716(2) 0.0370(7) Uani 1 1 d .
H40 H 0.9440 0.2790 0.6320 0.044 Uiso 1 1 calc R
C41 C 0.9080(2) 0.2433(3) 0.49313(19) 0.0332(7) Uani 1 1 d .
H41 H 0.9403 0.1686 0.4998 0.040 Uiso 1 1 calc R
C42 C 0.8590(2) 0.2844(3) 0.40295(18) 0.0255(6) Uani 1 1 d .
C43 C 0.8518(2) 0.2078(2) 0.3224(2) 0.0268(6) Uani 1 1 d .
C44 C 0.9063(2) 0.0574(3) 0.2478(2) 0.0356(7) Uani 1 1 d .
H44A H 0.8925 -0.0261 0.2490 0.043 Uiso 1 1 calc R
H44B H 0.9786 0.0713 0.2257 0.043 Uiso 1 1 calc R
C45 C 0.8039(2) 0.1183(2) 0.18514(19) 0.0295(6) Uani 1 1 d .
H45 H 0.7330 0.0708 0.1827 0.035 Uiso 1 1 calc R
C46 C 0.8152(2) 0.1419(2) 0.08573(19) 0.0314(6) Uani 1 1 d .
H46 H 0.8802 0.1972 0.0877 0.038 Uiso 1 1 calc R
C47 C 0.7042(2) 0.1961(3) 0.0298(2) 0.0379(7) Uani 1 1 d .
H47A H 0.6395 0.1430 0.0272 0.057 Uiso 1 1 calc R
H47B H 0.7134 0.2127 -0.0340 0.057 Uiso 1 1 calc R
H47C H 0.6886 0.2673 0.0603 0.057 Uiso 1 1 calc R
C48 C 0.8441(3) 0.0309(3) 0.0390(2) 0.0431(8) Uani 1 1 d .
H48A H 0.7844 -0.0264 0.0411 0.065 Uiso 1 1 calc R
H48B H 0.9194 0.0021 0.0725 0.065 Uiso 1 1 calc R
H48C H 0.8471 0.0464 -0.0264 0.065 Uiso 1 1 calc R

loop_
_atom_site_aniso_label
_atom_site_aniso_U_11
_atom_site_aniso_U_22
_atom_site_aniso_U_33
_atom_site_aniso_U_23
_atom_site_aniso_U_13
_atom_site_aniso_U_12
O1 0.0358(10) 0.0290(12) 0.0486(13) -0.0052(9) -0.0010(8) -0.0101(9)
N1 0.0334(13) 0.0321(15) 0.0278(13) -0.0055(11) 0.0124(10) -0.0002(11)
N2 0.0307(12) 0.0214(13) 0.0206(12) -0.0001(10) 0.0017(9) -0.0042(9)
N3 0.0296(11) 0.0186(11) 0.0326(12) -0.0009(9) 0.0086(9) 0.0000(9)
C1 0.0205(12) 0.0235(14) 0.0272(15) -0.0037(12) 0.0071(10) -0.0055(10)
C2 0.0217(12) 0.0239(15) 0.0381(17) -0.0060(12) 0.0095(10) 0.0001(11)
C3 0.0248(12) 0.0272(16) 0.0382(17) 0.0026(13) 0.0028(11) 0.0038(11)
C4 0.0313(14) 0.0297(16) 0.0255(15) 0.0008(12) 0.0032(10) -0.0009(12)
C5 0.0265(13) 0.0266(15) 0.0258(14) -0.0071(12) 0.0059(10) -0.0005(11)
C6 0.0202(11) 0.0202(13) 0.0242(14) -0.0042(11) 0.0035(9) -0.0046(10)
C7 0.0241(12) 0.0221(14) 0.0206(13) -0.0005(11) 0.0077(9) 0.0006(10)
C8 0.0298(13) 0.0267(15) 0.0285(15) -0.0063(12) 0.0032(10) -0.0019(11)
C9 0.0442(16) 0.0201(14) 0.0381(17) -0.0046(12) 0.0078(12) 0.0004(12)
C10 0.0412(16) 0.0287(17) 0.0320(16) -0.0012(12) 0.0062(12) 0.0098(13)
C11 0.0297(13) 0.0306(16) 0.0261(15) 0.0012(12) 0.0024(11) 0.0037(12)
C12 0.0261(12) 0.0231(14) 0.0204(13) -0.0025(11) 0.0056(10) -0.0011(11)
C13 0.0174(11) 0.0284(15) 0.0247(14) -0.0023(12) 0.0030(9) 0.0029(10)
C14 0.0246(13) 0.0356(18) 0.0305(15) -0.0002(13) 0.0051(10) 0.0006(12)
C15 0.0283(14) 0.056(2) 0.0233(15) -0.0007(14) 0.0053(11) 0.0054(14)
C16 0.0307(14) 0.054(2) 0.0274(16) -0.0177(15) -0.0010(11) 0.0057(14)
C17 0.0252(13) 0.0383(18) 0.0366(17) -0.0152(14) 0.0016(11) 0.0036(13)
C18 0.0167(11) 0.0260(15) 0.0335(15) -0.0094(12) 0.0026(10) 0.0025(10)
C19 0.0158(11) 0.0184(14) 0.0379(16) -0.0088(11) 0.0037(10) 0.0009(9)
C20 0.0413(16) 0.0265(16) 0.056(2) 0.0032(15) 0.0041(14) -0.0077(13)
C21 0.0233(12) 0.0200(13) 0.0479(16) 0.0031(11) 0.0137(11) 0.0014(11)
C22 0.0264(13) 0.0241(14) 0.0443(16) 0.0033(12) 0.0130(11) 0.0040(11)
C23 0.0399(16) 0.0362(19) 0.069(2) 0.0217(16) 0.0190(15) 0.0049(14)
C24 0.060(2) 0.041(2) 0.0398(18) 0.0059(15) 0.0023(15) -0.0078(17)
O2 0.0355(10) 0.0240(11) 0.0487(13) 0.0096(9) 0.0066(8) 0.0063(9)
N4 0.0346(13) 0.0333(15) 0.0276(13) 0.0023(11) 0.0121(10) -0.0018(11)
N5 0.0274(11) 0.0231(13) 0.0239(13) -0.0004(10) 0.0003(9) 0.0048(9)
N6 0.0207(10) 0.0223(12) 0.0366(13) 0.0005(9) 0.0075(9) 0.0008(9)
C25 0.0194(11) 0.0226(14) 0.0288(15) 0.0048(11) 0.0053(9) 0.0053(10)
C26 0.0214(12) 0.0257(15) 0.0424(18) 0.0064(13) 0.0084(11) -0.0008(11)
C27 0.0218(12) 0.0282(16) 0.0389(17) -0.0038(13) -0.0033(10) 0.0004(12)
C28 0.0240(12) 0.0360(18) 0.0260(15) -0.0032(13) -0.0009(10) 0.0008(12)
C29 0.0216(12) 0.0260(14) 0.0258(14) 0.0030(12) 0.0021(10) 0.0020(11)
C30 0.0172(11) 0.0203(14) 0.0259(14) 0.0000(11) 0.0024(9) 0.0036(10)
C31 0.0222(12) 0.0219(14) 0.0201(13) 0.0018(10) 0.0063(9) 0.0007(10)
C32 0.0315(13) 0.0229(15) 0.0275(15) 0.0048(12) 0.0037(10) 0.0018(11)
C33 0.0461(16) 0.0203(15) 0.0327(16) 0.0052(12) 0.0067(12) 0.0007(12)
C34 0.0407(15) 0.0250(16) 0.0267(15) -0.0038(12) 0.0060(11) -0.0126(12)
C35 0.0296(13) 0.0315(16) 0.0232(15) 0.0010(12) 0.0021(11) -0.0024(12)
C36 0.0246(12) 0.0215(14) 0.0212(13) 0.0010(11) 0.0059(9) 0.0016(10)
C37 0.0149(11) 0.0301(16) 0.0267(14) 0.0075(12) 0.0024(9) -0.0020(11)
C38 0.0260(12) 0.0344(17) 0.0259(14) 0.0026(13) 0.0056(10) 0.0005(12)
C39 0.0291(14) 0.049(2) 0.0273(16) 0.0029(14) 0.0064(11) -0.0071(13)
C40 0.0318(14) 0.049(2) 0.0288(16) 0.0140(14) 0.0037(11) -0.0047(14)
C41 0.0269(13) 0.0330(17) 0.0391(17) 0.0162(14) 0.0053(11) -0.0007(12)
C42 0.0172(11) 0.0287(16) 0.0302(15) 0.0082(12) 0.0040(10) -0.0015(11)
C43 0.0176(11) 0.0212(14) 0.0427(16) 0.0085(12) 0.0088(10) -0.0020(10)
C44 0.0311(14) 0.0203(15) 0.0563(19) 0.0020(14) 0.0112(12) 0.0012(12)
C45 0.0220(12) 0.0186(13) 0.0490(16) 0.0004(11) 0.0103(11) -0.0034(10)
C46 0.0280(13) 0.0242(14) 0.0446(16) -0.0063(12) 0.0136(11) -0.0042(11)
C47 0.0386(15) 0.0328(17) 0.0425(17) -0.0038(14) 0.0093(12) 0.0009(13)
C48 0.0416(17) 0.0335(17) 0.0559(19) -0.0139(15) 0.0144(14) -0.0012(14)

loop_
_atom_type_symbol
_atom_type_description
_atom_type_scat_dispersion_real
_atom_type_scat_dispersion_imag
_atom_type_scat_source
C C 0.0033 0.0000 'International Tables Vol C Tables 4.2.6.8 and 6.1.1.4'
H H 0.0000 0.0000 'International Tables Vol C Tables 4.2.6.8 and 6.1.1.4'
N N 0.0061 0.0000 'International Tables Vol C Tables 4.2.6.8 and 6.1.1.4'
O O 0.0106 0.0000 'International Tables Vol C Tables 4.2.6.8 and 6.1.1.4'

loop_
_geom_angle_atom_site_label_1
_geom_angle_atom_site_label_2
_geom_angle_atom_site_label_3
_geom_angle
C19 O1 C20 105.4(2)
H1A N1 H1B 104(3)
H1A N1 C1 115(2)
H1B N1 C1 116(2)
H2A N2 C12 118.0(18)
H2A N2 C13 116.6(18)
C12 N2 C13 125.4(2)
C19 N3 C21 107.4(2)
N1 C1 C2 119.5(2)
N1 C1 C6 121.4(2)
C2 C1 C6 119.0(2)
C1 C2 H2 119.3
C1 C2 C3 121.4(2)
H2 C2 C3 119.3
C2 C3 H3 119.8
C2 C3 C4 120.4(3)
H3 C3 C4 119.8
C3 C4 H4 120.7
C3 C4 C5 118.7(2)
H4 C4 C5 120.7
C4 C5 H5 118.9
C4 C5 C6 122.1(2)
H5 C5 C6 118.9
C1 C6 C5 118.3(2)
C1 C6 C7 122.7(2)
C5 C6 C7 119.0(2)
C6 C7 C8 119.6(2)
C6 C7 C12 122.3(2)
C8 C7 C12 118.0(2)
C7 C8 H8 119.3
C7 C8 C9 121.4(3)
H8 C8 C9 119.3
C8 C9 H9 120.1
C8 C9 C10 119.8(3)
H9 C9 C10 120.1
C9 C10 H10 120.0
C9 C10 C11 120.0(3)
H10 C10 C11 120.0
C10 C11 H11 119.6
C10 C11 C12 120.8(3)
H11 C11 C12 119.6
N2 C12 C7 119.2(2)
N2 C12 C11 120.7(2)
C7 C12 C11 119.9(3)
N2 C13 C14 122.0(3)
N2 C13 C18 120.3(2)
C14 C13 C18 117.7(2)
C13 C14 H14 119.6
C13 C14 C15 120.8(3)
H14 C14 C15 119.6
C14 C15 H15 119.3
C14 C15 C16 121.4(3)
H15 C15 C16 119.3
C15 C16 H16 120.6
C15 C16 C17 118.9(3)
H16 C16 C17 120.6
C16 C17 H17 119.1
C16 C17 C18 121.8(3)
H17 C17 C18 119.1
C13 C18 C17 119.5(3)
C13 C18 C19 120.7(2)
C17 C18 C19 119.9(3)
O1 C19 N3 117.8(2)
O1 C19 C18 115.5(2)
N3 C19 C18 126.7(2)
O1 C20 H20A 110.7
O1 C20 H20B 110.7
O1 C20 C21 105.1(2)
H20A C20 H20B 108.8
H20A C20 C21 110.7
H20B C20 C21 110.7
N3 C21 C20 103.2(2)
N3 C21 H21 108.3
N3 C21 C22 113.8(2)
C20 C21 H21 108.3
C20 C21 C22 114.8(2)
H21 C21 C22 108.3
C21 C22 H22 108.4
C21 C22 C23 109.1(2)
C21 C22 C24 111.4(2)
H22 C22 C23 108.4
H22 C22 C24 108.4
C23 C22 C24 110.9(3)
C22 C23 H23A 109.5
C22 C23 H23B 109.5
C22 C23 H23C 109.5
H23A C23 H23B 109.5
H23A C23 H23C 109.5
H23B C23 H23C 109.5
C22 C24 H24A 109.5
C22 C24 H24B 109.5
C22 C24 H24C 109.5
H24A C24 H24B 109.5
H24A C24 H24C 109.5
H24B C24 H24C 109.5
C43 O2 C44 104.6(2)
H4A N4 H4B 115(3)
H4A N4 C25 117(2)
H4B N4 C25 113(2)
H5A N5 C36 119(2)
H5A N5 C37 114(2)
C36 N5 C37 126.2(2)
C43 N6 C45 106.9(2)
N4 C25 C26 119.7(2)
N4 C25 C30 121.1(3)
C26 C25 C30 119.0(2)
C25 C26 H26 119.5
C25 C26 C27 121.0(2)
H26 C26 C27 119.5
C26 C27 H27 119.9
C26 C27 C28 120.1(3)
H27 C27 C28 119.9
C27 C28 H28 120.3
C27 C28 C29 119.4(3)
H28 C28 C29 120.3
C28 C29 H29 119.1
C28 C29 C30 121.8(2)
H29 C29 C30 119.1
C25 C30 C29 118.7(2)
C25 C30 C31 122.2(2)
C29 C30 C31 119.1(2)
C30 C31 C32 119.1(2)
C30 C31 C36 122.5(2)
C32 C31 C36 118.4(2)
C31 C32 H32 119.2
C31 C32 C33 121.7(2)
H32 C32 C33 119.2
C32 C33 H33 120.4
C32 C33 C34 119.2(3)
H33 C33 C34 120.4
C33 C34 H34 119.9
C33 C34 C35 120.3(3)
H34 C34 C35 119.9
C34 C35 H35 119.6
C34 C35 C36 120.8(2)
H35 C35 C36 119.6
N5 C36 C31 119.3(2)
N5 C36 C35 121.0(2)
C31 C36 C35 119.6(2)
N5 C37 C38 121.5(3)
N5 C37 C42 120.2(2)
C38 C37 C42 118.3(2)
C37 C38 H38 119.6
C37 C38 C39 120.9(3)
H38 C38 C39 119.6
C38 C39 H39 119.6
C38 C39 C40 120.9(3)
H39 C39 C40 119.6
C39 C40 H40 120.4
C39 C40 C41 119.1(3)
H40 C40 C41 120.4
C40 C41 H41 119.2
C40 C41 C42 121.6(3)
H41 C41 C42 119.2
C37 C42 C41 119.2(3)
C37 C42 C43 121.8(2)
C41 C42 C43 119.0(3)
O2 C43 N6 117.4(3)
O2 C43 C42 115.7(2)
N6 C43 C42 126.8(2)
O2 C44 H44A 111.0
O2 C44 H44B 111.0
O2 C44 C45 103.9(2)
H44A C44 H44B 109.0
H44A C44 C45 111.0
H44B C44 C45 111.0
N6 C45 C44 102.5(2)
N6 C45 H45 108.3
N6 C45 C46 113.2(2)
C44 C45 H45 108.3
C44 C45 C46 116.0(2)
H45 C45 C46 108.3
C45 C46 H46 108.4
C45 C46 C47 110.3(2)
C45 C46 C48 110.2(2)
H46 C46 C47 108.4
H46 C46 C48 108.4
C47 C46 C48 111.1(2)
C46 C47 H47A 109.5
C46 C47 H47B 109.5
C46 C47 H47C 109.5
H47A C47 H47B 109.5
H47A C47 H47C 109.5
H47B C47 H47C 109.5
C46 C48 H48A 109.5
C46 C48 H48B 109.5
C46 C48 H48C 109.5
H48A C48 H48B 109.5
H48A C48 H48C 109.5
H48B C48 H48C 109.5

loop_
_geom_bond_atom_site_label_1
_geom_bond_atom_site_label_2
_geom_bond_distance
O1 C19 1.367(3)
O1 C20 1.449(4)
N1 H1A 0.84(4)
N1 H1B 0.92(4)
N1 C1 1.404(4)
N2 H2A 0.88(3)
N2 C12 1.420(4)
N2 C13 1.378(3)
N3 C19 1.273(3)
N3 C21 1.484(3)
C1 C2 1.400(4)
C1 C6 1.405(4)
C2 H2 0.950
C2 C3 1.378(4)
C3 H3 0.950
C3 C4 1.386(4)
C4 H4 0.950
C4 C5 1.390(4)
C5 H5 0.950
C5 C6 1.401(4)
C6 C7 1.497(4)
C7 C8 1.403(4)
C7 C12 1.403(3)
C8 H8 0.950
C8 C9 1.378(4)
C9 H9 0.950
C9 C10 1.383(4)
C10 H10 0.950
C10 C11 1.379(4)
C11 H11 0.950
C11 C12 1.390(4)
C13 C14 1.416(4)
C13 C18 1.426(4)
C14 H14 0.950
C14 C15 1.384(4)
C15 H15 0.950
C15 C16 1.391(5)
C16 H16 0.950
C16 C17 1.377(4)
C17 H17 0.950
C17 C18 1.405(4)
C18 C19 1.461(4)
C20 H20A 0.990
C20 H20B 0.990
C20 C21 1.529(4)
C21 H21 1.000
C21 C22 1.519(4)
C22 H22 1.000
C22 C23 1.529(4)
C22 C24 1.518(4)
C23 H23A 0.980
C23 H23B 0.980
C23 H23C 0.980
C24 H24A 0.980
C24 H24B 0.980
C24 H24C 0.980
O2 C43 1.369(3)
O2 C44 1.456(4)
N4 H4A 0.94(4)
N4 H4B 0.91(4)
N4 C25 1.397(4)
N5 H5A 0.84(3)
N5 C36 1.410(4)
N5 C37 1.391(3)
N6 C43 1.279(3)
N6 C45 1.486(3)
C25 C26 1.403(4)
C25 C30 1.410(4)
C26 H26 0.950
C26 C27 1.387(4)
C27 H27 0.950
C27 C28 1.387(4)
C28 H28 0.950
C28 C29 1.383(4)
C29 H29 0.950
C29 C30 1.401(4)
C30 C31 1.492(4)
C31 C32 1.399(4)
C31 C36 1.411(3)
C32 H32 0.950
C32 C33 1.392(4)
C33 H33 0.950
C33 C34 1.389(4)
C34 H34 0.950
C34 C35 1.387(4)
C35 H35 0.950
C35 C36 1.397(4)
C37 C38 1.402(4)
C37 C42 1.416(4)
C38 H38 0.950
C38 C39 1.383(4)
C39 H39 0.950
C39 C40 1.388(5)
C40 H40 0.950
C40 C41 1.370(4)
C41 H41 0.950
C41 C42 1.405(4)
C42 C43 1.465(4)
C44 H44A 0.990
C44 H44B 0.990
C44 C45 1.530(4)
C45 H45 1.000
C45 C46 1.511(4)
C46 H46 1.000
C46 C47 1.528(4)
C46 C48 1.539(4)
C47 H47A 0.980
C47 H47B 0.980
C47 H47C 0.980
C48 H48A 0.980
C48 H48B 0.980
C48 H48C 0.980

loop_
_geom_hbond_atom_site_label_D
_geom_hbond_atom_site_label_H
_geom_hbond_atom_site_label_A
_geom_hbond_distance_DH
_geom_hbond_distance_HA
_geom_hbond_distance_DA
_geom_hbond_angle_DHA
N2 H2A N3 0.88(3) 2.00(3) 2.696(3) 136(2)
N5 H5A N6 0.84(3) 2.05(4) 2.738(3) 139(3)
N1 H1A N2 0.84(4) 2.57(3) 3.158(3) 128(3)
N4 H4A N5 0.94(4) 2.57(3) 3.168(3) 121(3)

loop_
_geom_torsion_atom_site_label_1
_geom_torsion_atom_site_label_2
_geom_torsion_atom_site_label_3
_geom_torsion_atom_site_label_4
_geom_torsion
N1 C1 C2 C3 -174.2(3)
C6 C1 C2 C3 1.5(4)
C1 C2 C3 C4 -0.5(4)
C2 C3 C4 C5 0.0(4)
C3 C4 C5 C6 -0.5(4)
C4 C5 C6 C1 1.6(4)
C4 C5 C6 C7 179.2(2)
N1 C1 C6 C5 173.6(2)
N1 C1 C6 C7 -3.9(4)
C2 C1 C6 C5 -2.0(4)
C2 C1 C6 C7 -179.6(2)
C1 C6 C7 C8 119.0(3)
C1 C6 C7 C12 -63.8(3)
C5 C6 C7 C8 -58.5(3)
C5 C6 C7 C12 118.7(3)
C6 C7 C8 C9 177.6(2)
C12 C7 C8 C9 0.3(4)
C7 C8 C9 C10 -1.5(4)
C8 C9 C10 C11 1.3(4)
C9 C10 C11 C12 0.0(4)
C10 C11 C12 N2 -177.1(3)
C10 C11 C12 C7 -1.2(4)
C6 C7 C12 N2 -0.2(3)
C6 C7 C12 C11 -176.2(2)
C8 C7 C12 N2 177.0(2)
C8 C7 C12 C11 1.0(3)
C13 N2 C12 C7 134.7(2)
C13 N2 C12 C11 -49.3(3)
C12 N2 C13 C14 -12.8(4)
C12 N2 C13 C18 169.4(2)
N2 C13 C14 C15 -177.7(2)
C18 C13 C14 C15 0.2(4)
C13 C14 C15 C16 -0.1(4)
C14 C15 C16 C17 -0.4(4)
C15 C16 C17 C18 1.0(4)
C16 C17 C18 C13 -0.9(4)
C16 C17 C18 C19 179.3(2)
N2 C13 C18 C17 178.2(2)
N2 C13 C18 C19 -2.0(3)
C14 C13 C18 C17 0.4(3)
C14 C13 C18 C19 -179.9(2)
C21 N3 C19 O1 3.0(3)
C21 N3 C19 C18 -175.3(2)
C20 O1 C19 N3 3.9(3)
C20 O1 C19 C18 -177.6(2)
C13 C18 C19 O1 -167.1(2)
C13 C18 C19 N3 11.2(4)
C17 C18 C19 O1 12.7(3)
C17 C18 C19 N3 -169.1(2)
C19 O1 C20 C21 -8.7(3)
C19 N3 C21 C20 -8.1(3)
C19 N3 C21 C22 -133.1(2)
O1 C20 C21 N3 10.1(3)
O1 C20 C21 C22 134.5(2)
N3 C21 C22 C23 -178.8(2)
N3 C21 C22 C24 -56.0(3)
C20 C21 C22 C23 62.6(3)
C20 C21 C22 C24 -174.6(2)
N4 C25 C26 C27 176.1(3)
C30 C25 C26 C27 0.6(4)
C25 C26 C27 C28 -1.1(4)
C26 C27 C28 C29 0.7(4)
C27 C28 C29 C30 0.4(4)
C28 C29 C30 C25 -0.9(4)
C28 C29 C30 C31 -178.5(2)
N4 C25 C30 C29 -175.0(2)
N4 C25 C30 C31 2.5(4)
C26 C25 C30 C29 0.4(4)
C26 C25 C30 C31 178.0(2)
C25 C30 C31 C32 -116.8(3)
C25 C30 C31 C36 65.6(3)
C29 C30 C31 C32 60.8(3)
C29 C30 C31 C36 -116.9(3)
C30 C31 C32 C33 -178.9(2)
C36 C31 C32 C33 -1.2(4)
C31 C32 C33 C34 2.0(4)
C32 C33 C34 C35 -0.4(4)
C33 C34 C35 C36 -2.1(4)
C34 C35 C36 N5 -179.9(2)
C34 C35 C36 C31 2.9(4)
C37 N5 C36 C31 -140.5(2)
C37 N5 C36 C35 42.3(4)
C30 C31 C36 N5 -0.9(3)
C30 C31 C36 C35 176.4(2)
C32 C31 C36 N5 -178.5(2)
C32 C31 C36 C35 -1.3(3)
C36 N5 C37 C38 13.0(4)
C36 N5 C37 C42 -168.9(2)
N5 C37 C38 C39 179.6(2)
C42 C37 C38 C39 1.5(4)
C37 C38 C39 C40 0.0(4)
C38 C39 C40 C41 -0.8(4)
C39 C40 C41 C42 0.0(4)
C40 C41 C42 C37 1.5(4)
C40 C41 C42 C43 -175.8(2)
N5 C37 C42 C41 179.6(2)
N5 C37 C42 C43 -3.2(3)
C38 C37 C42 C41 -2.2(3)
C38 C37 C42 C43 175.0(2)
C45 N6 C43 O2 3.6(3)
C45 N6 C43 C42 -174.5(2)
C44 O2 C43 N6 10.5(3)
C44 O2 C43 C42 -171.2(2)
C37 C42 C43 O2 171.6(2)
C37 C42 C43 N6 -10.2(4)
C41 C42 C43 O2 -11.1(3)
C41 C42 C43 N6 167.0(2)
C43 O2 C44 C45 -19.0(2)
C43 N6 C45 C44 -15.3(2)
C43 N6 C45 C46 -141.0(2)
O2 C44 C45 N6 20.7(2)
O2 C44 C45 C46 144.6(2)
N6 C45 C46 C47 -65.4(3)
N6 C45 C46 C48 171.6(2)
C44 C45 C46 C47 176.5(2)
C44 C45 C46 C48 53.5(3)
